data_1532724
loop_
_publ_author_name
'Leineweber, A.'
'Jacobs, H.'
'Kockelmann, W.'

_publ_section_title
;
 Nitrogen ordering in zeta-(manganese nitrides) with hcp arrangement of Mn
 - Mn Ny with 0.39 < y < 0.48 - determined by neutron diffraction
;
_journal_name_full 'Journal of Alloys Compd.'
_journal_page_first 229
_journal_page_last 247
_journal_volume 368
_journal_year 2004
_chemical_formula_sum 'Mn N0.421'
_space_group_IT_number 182
_symmetry_space_group_name_Hall 'P 6c 2c'
_symmetry_space_group_name_H-M 'P 63 2 2'
_cell_angle_alpha 90
_cell_angle_beta 90
_cell_angle_gamma 120
_cell_formula_units_Z 6
_cell_length_a 4.8859
_cell_length_b 4.8859
_cell_length_c 4.5396
_cell_volume 93.851
_citation_journal_id_ASTM JALCEU
_cod_data_source_file Leineweber_JALCEU_2004_1427.cif
_cod_data_source_block Mn1N0.421
_cod_original_cell_volume 93.85067
_cod_original_formula_sum 'Mn1 N0.421'
_cod_database_code 1532724

loop_
_symmetry_equiv_pos_as_xyz
x,y,z
x-y,x,z+1/2
-y,x-y,z
-x,-y,z+1/2
-x+y,-x,z
y,-x+y,z+1/2
-y,-x,-z+1/2
x-y,-y,-z
x,x-y,-z+1/2
y,x,-z
-x+y,y,-z+1/2
-x,-x+y,-z

loop_
_atom_site_label
_atom_site_type_symbol
_atom_site_fract_x
_atom_site_fract_y
_atom_site_fract_z
_atom_site_occupancy
_atom_site_U_iso_or_equiv
N2 N 0 0 0.25 0.421 0.0
Mn1 Mn 0.3333 0 0 1 0.0
N1 N 0.3333 0.6667 0.25 0.725 0.0
N3 N 0.6667 0.3333 0.25 0.117 0.0
